data_1576971
loop_
_publ_author_name
'Shi, Xiaoli'
'Mei, Ling'
'Dong, Chenxi'
'Zhao, Chunmei'
'Chen, Chen'
'Xu, Yimin'
'Xu, Wan'
'Li, Chunli'
'Wang, Guangxia'
'Ma, Zhiying'
'Wang, Hua'

_publ_section_title
;
 Photochemical skeletal editing: one-step transformation of diaryl
 dithiophenes into regiodefined helicenes.
;
_journal_issue 20
_journal_name_full 'Chemical science'
_journal_page_first 10082
_journal_page_last 10091
_journal_paper_doi 10.1039/d6sc01717g
_journal_volume 17
_journal_year 2026
_chemical_formula_moiety '2(C38 H32 S3 Si2), 2(C H Cl3)'
_chemical_formula_sum 'C78 H66 Cl6 S6 Si4'
_chemical_formula_weight 1520.72
_space_group_crystal_system monoclinic
_space_group_IT_number 14
_space_group_name_Hall '-P 2ybc'
_space_group_name_H-M_alt 'P 1 21/c 1'
_atom_sites_solution_hydrogens geom
_atom_sites_solution_primary dual
_audit_creation_date 2023-12-21
_audit_creation_method
; 
Olex2 1.2 
(compiled 2018.05.29 svn.r3508 for OlexSys, GUI svn.r5506) 
;
_audit_update_record
;
2025-08-08 deposited with the CCDC.	2026-03-25 downloaded from the CCDC.
;
_cell_angle_alpha 90
_cell_angle_beta 81.889(2)
_cell_angle_gamma 90
_cell_formula_units_Z 4
_cell_length_a 37.2215(17)
_cell_length_b 16.0807(7)
_cell_length_c 13.1675(5)
_cell_measurement_reflns_used 8655
_cell_measurement_temperature 150(2)
_cell_measurement_theta_max 27.564
_cell_measurement_theta_min 2.211
_cell_volume 7802.5(6)
_computing_cell_refinement 'SAINT V8.38A (?, 2016)'
_computing_data_collection 'Bruker XSCANS'
_computing_data_reduction 'SAINT V8.38A (?, 2016)'
_computing_molecular_graphics 'Olex2 (Dolomanov et al., 2009)'
_computing_publication_material 'Olex2 (Dolomanov et al., 2009)'
_computing_structure_refinement 'ShelXL (Sheldrick, 2015)'
_computing_structure_solution 'ShelXT (Sheldrick, 2015)'
_diffrn_ambient_temperature 150.0
_diffrn_measured_fraction_theta_full 0.998
_diffrn_measured_fraction_theta_max 0.992
_diffrn_measurement_device_type 'Bruker P4'
_diffrn_measurement_method '\w scans'
_diffrn_radiation_monochromator graphite
_diffrn_radiation_type MoK\a
_diffrn_radiation_wavelength 0.71073
_diffrn_reflns_av_R_equivalents 0.1221
_diffrn_reflns_av_unetI/netI 0.1617
_diffrn_reflns_Laue_measured_fraction_full 0.998
_diffrn_reflns_Laue_measured_fraction_max 0.992
_diffrn_reflns_limit_h_max 49
_diffrn_reflns_limit_h_min -47
_diffrn_reflns_limit_k_max 21
_diffrn_reflns_limit_k_min -21
_diffrn_reflns_limit_l_max 17
_diffrn_reflns_limit_l_min -17
_diffrn_reflns_number 62127
_diffrn_reflns_point_group_measured_fraction_full 0.998
_diffrn_reflns_point_group_measured_fraction_max 0.992
_diffrn_reflns_theta_full 25.242
_diffrn_reflns_theta_max 28.362
_diffrn_reflns_theta_min 2.011
_exptl_absorpt_coefficient_mu 0.484
_exptl_absorpt_correction_T_max 0.2627
_exptl_absorpt_correction_T_min 0.1519
_exptl_absorpt_correction_type multi-scan
_exptl_absorpt_process_details
'SADABS-2016/2 (Bruker,2016/2) was used for absorption correction. wR2(int) was 0.1476 before and 0.0922 after correction. '
_exptl_crystal_colour yellow
_exptl_crystal_colour_primary yellow
_exptl_crystal_density_diffrn 1.295
_exptl_crystal_description block
_exptl_crystal_F_000 3152
_exptl_crystal_size_max 0.21
_exptl_crystal_size_mid 0.19
_exptl_crystal_size_min 0.09
_refine_diff_density_max 0.568
_refine_diff_density_min -0.884
_refine_diff_density_rms 0.095
_refine_ls_extinction_method none
_refine_ls_goodness_of_fit_ref 1.028
_refine_ls_hydrogen_treatment constr
_refine_ls_matrix_type full
_refine_ls_number_parameters 952
_refine_ls_number_reflns 19376
_refine_ls_number_restraints 192
_refine_ls_restrained_S_all 1.027
_refine_ls_R_factor_all 0.1729
_refine_ls_R_factor_gt 0.0850
_refine_ls_shift/su_max 0.000
_refine_ls_shift/su_mean 0.000
_refine_ls_structure_factor_coef Fsqd
_refine_ls_weighting_details 'w=1/[\s^2^(Fo^2^)+(0.1030P)^2^+0.6850P] where P=(Fo^2^+2Fc^2^)/3'
_refine_ls_weighting_scheme calc
_refine_ls_wR_factor_gt 0.2002
_refine_ls_wR_factor_ref 0.2494
_reflns_Friedel_coverage 0.000
_reflns_number_gt 9477
_reflns_number_total 19376
_reflns_threshold_expression 'I > 2\s(I)'
_cod_data_source_file d6sc01717g2.cif
_cod_data_source_block b
_cod_depositor_comments 'Adding full bibliography for 1576969--1576975.cif.'
_cod_database_code 1576971
_shelx_shelxl_version_number 2018/3
_shelx_space_group_comment
; 
The symmetry employed for this shelxl refinement is uniquely defined 
by the following loop, which should always be used as a source of 
symmetry information in preference to the above space-group names. 
They are only intended as comments. 
;
_olex2_refinement_description
; 
1. Fixed Uiso 
 At 1.2 times of: 
  All C(H) groups 
 At 1.5 times of: 
  All C(H,H,H) groups 
2. Rigid bond restraints 
 Si1, C75A, C76A, C78A, C75B, C76B, C78B 
 with sigma for 1-2 distances of 0.001 and sigma for 1-3 distances of 0.001 
 Si4, C72A, C74A, C77A, C72B, C74B, C77B 
 with sigma for 1-2 distances of 0.001 and sigma for 1-3 distances of 0.001 
 Si2, C68A, C70A, C73A, C68B, C70B, C73B 
 with sigma for 1-2 distances of 0.001 and sigma for 1-3 distances of 0.001 
3. Uiso/Uaniso restraints and constraints 
Si1 \\sim C75A \\sim C76A \\sim C78A \\sim C75B \\sim C76B \\sim C78B: within 
2A with sigma of 0.001 and sigma for terminal atoms of 0.002 
Si4 \\sim C72A \\sim C74A \\sim C77A \\sim C72B \\sim C74B \\sim C77B: within 
2A with sigma of 0.001 and sigma for terminal atoms of 0.002 
Si2 \\sim C68A \\sim C70A \\sim C73A \\sim C68B \\sim C70B \\sim C73B: within 
2A with sigma of 0.001 and sigma for terminal atoms of 0.002 
4. Others 
 Sof(C75B)=Sof(H75A)=Sof(H75B)=Sof(H75C)=Sof(C76B)=Sof(H76A)=Sof(H76B)= 
 Sof(H76C)=Sof(C78B)=Sof(H78A)=Sof(H78B)=Sof(H78C)=1-FVAR(1) 
 Sof(C75A)=Sof(H75D)=Sof(H75E)=Sof(H75F)=Sof(C76A)=Sof(H76D)=Sof(H76E)= 
 Sof(H76F)=Sof(C78A)=Sof(H78D)=Sof(H78E)=Sof(H78F)=FVAR(1) 
 Sof(C72B)=Sof(H72A)=Sof(H72B)=Sof(H72C)=Sof(C74B)=Sof(H74A)=Sof(H74B)= 
 Sof(H74C)=Sof(C77B)=Sof(H77A)=Sof(H77B)=Sof(H77C)=1-FVAR(2) 
 Sof(C74A)=Sof(H74D)=Sof(H74E)=Sof(H74F)=Sof(C72A)=Sof(H72D)=Sof(H72E)= 
 Sof(H72F)=Sof(C77A)=Sof(H77D)=Sof(H77E)=Sof(H77F)=FVAR(2) 
 Sof(C68B)=Sof(H68A)=Sof(H68B)=Sof(H68C)=Sof(C70B)=Sof(H70A)=Sof(H70B)= 
 Sof(H70C)=Sof(C73B)=Sof(H73A)=Sof(H73B)=Sof(H73C)=1-FVAR(3) 
 Sof(C70A)=Sof(H70D)=Sof(H70E)=Sof(H70F)=Sof(C73A)=Sof(H73D)=Sof(H73E)= 
 Sof(H73F)=Sof(C68A)=Sof(H68D)=Sof(H68E)=Sof(H68F)=FVAR(3) 
5.a Ternary CH refined with riding coordinates: 
 C65(H65), C66(H66) 
5.b Aromatic/amide H refined with riding coordinates: 
 C12(H12), C14(H14), C18(H18), C25(H25), C26(H26), C30(H30), C34(H34), 
 C37(H37), C38(H38), C39(H39), C40(H40), C41(H41), C44(H44), C45(H45), C47(H47), 
  C48(H48), C49(H49), C50(H50), C51(H51), C52(H52), C53(H53), C56(H56), 
 C57(H57), C59(H59), C60(H60), C61(H61), C63(H63), C64(H64) 
5.c Idealised Me refined as rotating group: 
 C67(H67A,H67B,H67C), C68B(H68A,H68B,H68C), C69(H69A,H69B,H69C), C70B(H70A, 
 H70B,H70C), C71(H71A,H71B,H71C), C72B(H72A,H72B,H72C), C73B(H73A,H73B,H73C), 
 C74B(H74A,H74B,H74C), C75B(H75A,H75B,H75C), C76B(H76A,H76B,H76C), C77B(H77A, 
 H77B,H77C), C78B(H78A,H78B,H78C), C75A(H75D,H75E,H75F), C76A(H76D,H76E,H76F), 
 C78A(H78D,H78E,H78F), C74A(H74D,H74E,H74F), C72A(H72D,H72E,H72F), C77A(H77D, 
 H77E,H77F), C70A(H70D,H70E,H70F), C73A(H73D,H73E,H73F), C68A(H68D,H68E,H68F) 
;
_olex2_submission_special_instructions 'No special instructions were received'

loop_
_space_group_symop_operation_xyz
'x, y, z'
'-x, y+1/2, -z+1/2'
'-x, -y, -z'
'x, -y-1/2, z-1/2'

loop_
_atom_site_label
_atom_site_type_symbol
_atom_site_fract_x
_atom_site_fract_y
_atom_site_fract_z
_atom_site_U_iso_or_equiv
_atom_site_adp_type
_atom_site_occupancy
_atom_site_site_symmetry_order
_atom_site_calc_flag
_atom_site_refinement_flags_posn
_atom_site_refinement_flags_adp
_atom_site_refinement_flags_occupancy
_atom_site_disorder_assembly
_atom_site_disorder_group
S1 S 0.36147(3) 0.68016(7) 0.08740(9) 0.0296(3) Uani 1 1 d . . . . .
S2 S 0.27953(3) 0.32687(7) -0.20538(9) 0.0314(3) Uani 1 1 d . . . . .
S3 S 0.15916(3) 0.29155(7) 0.43901(9) 0.0315(3) Uani 1 1 d . . . . .
S4 S 0.19509(4) 0.67999(7) 0.75241(9) 0.0345(3) Uani 1 1 d . . . . .
S5 S 0.35944(4) 0.26269(8) -0.22498(10) 0.0389(3) Uani 1 1 d . . . . .
S6 S 0.11118(4) 0.69895(8) 0.75174(10) 0.0428(3) Uani 1 1 d . . . . .
Si1 Si 0.42744(4) 0.68797(9) -0.08925(12) 0.0410(3) Uani 1 1 d . U . . .
Si2 Si 0.43745(4) 0.29225(9) -0.16473(12) 0.0446(4) Uani 1 1 d . U . . .
Si3 Si 0.09015(4) 0.25822(10) 0.60130(11) 0.0445(4) Uani 1 1 d . . . . .
Cl1 Cl 0.38599(5) 0.49859(13) 0.33672(14) 0.0792(5) Uani 1 1 d . . . . .
Si4 Si 0.04324(5) 0.63799(12) 0.65810(16) 0.0668(5) Uani 1 1 d . U . . .
Cl2 Cl 0.39173(5) 0.43209(15) 0.13411(14) 0.0917(6) Uani 1 1 d . . . . .
Cl3 Cl 0.12466(6) 0.62103(17) 0.38782(15) 0.1119(9) Uani 1 1 d . . . . .
Cl4 Cl 0.45303(6) 0.51299(15) 0.1992(2) 0.1146(8) Uani 1 1 d . . . . .
Cl5 Cl 0.07171(6) 0.56649(19) 0.2628(2) 0.1325(10) Uani 1 1 d . . . . .
Cl6 Cl 0.13545(8) 0.46843(15) 0.2784(3) 0.1683(16) Uani 1 1 d . . . . .
C1 C 0.30264(12) 0.4501(2) -0.1003(3) 0.0246(9) Uani 1 1 d . . . . .
C2 C 0.26346(12) 0.5396(2) 0.0184(3) 0.0227(9) Uani 1 1 d . . . . .
C3 C 0.24928(12) 0.4361(2) 0.4345(3) 0.0228(9) Uani 1 1 d . . . . .
C4 C 0.20158(12) 0.4802(3) 0.5713(3) 0.0243(9) Uani 1 1 d . . . . .
C5 C 0.29025(12) 0.6168(2) 0.1556(3) 0.0236(9) Uani 1 1 d . . . . .
C6 C 0.29867(12) 0.5188(3) -0.0297(3) 0.0245(9) Uani 1 1 d . . . . .
C7 C 0.26935(13) 0.3744(3) 0.2316(3) 0.0262(10) Uani 1 1 d . . . . .
C8 C 0.23213(12) 0.5159(3) -0.0300(3) 0.0244(9) Uani 1 1 d . . . . .
C9 C 0.25195(12) 0.6423(3) 0.3225(3) 0.0248(9) Uani 1 1 d . . . . .
C10 C 0.19779(12) 0.5594(3) -0.0156(3) 0.0256(9) Uani 1 1 d . . . . .
C11 C 0.17828(12) 0.4183(3) 0.5370(3) 0.0261(10) Uani 1 1 d . . . . .
C12 C 0.22791(12) 0.5645(3) 0.1904(3) 0.0257(10) Uani 1 1 d . . . . .
H12 H 0.208736 0.532826 0.169131 0.031 Uiso 1 1 calc R . . . .
C13 C 0.18868(13) 0.5465(3) 0.6397(3) 0.0269(10) Uani 1 1 d . . . . .
C14 C 0.22380(12) 0.5960(3) 0.2858(3) 0.0269(10) Uani 1 1 d . . . . .
H14 H 0.201614 0.587145 0.329812 0.032 Uiso 1 1 calc R . . . .
C15 C 0.32328(12) 0.6181(2) 0.0844(3) 0.0220(9) Uani 1 1 d . . . . .
C16 C 0.32782(12) 0.5688(2) -0.0019(3) 0.0254(10) Uani 1 1 d . . . . .
C17 C 0.23647(12) 0.4509(3) -0.1023(3) 0.0262(10) Uani 1 1 d . . . . .
C18 C 0.28286(12) 0.4582(3) 0.3732(3) 0.0265(10) Uani 1 1 d . . . . .
H18 H 0.298706 0.495768 0.400568 0.032 Uiso 1 1 calc R . . . .
C19 C 0.22445(12) 0.3869(2) 0.3880(3) 0.0235(9) Uani 1 1 d . . . . .
C20 C 0.23447(13) 0.3560(2) 0.2838(3) 0.0262(10) Uani 1 1 d . . . . .
C21 C 0.26450(12) 0.5132(3) 0.5944(3) 0.0254(9) Uani 1 1 d . . . . .
C22 C 0.26046(12) 0.5773(3) 0.1196(3) 0.0230(9) Uani 1 1 d . . . . .
C23 C 0.27176(13) 0.4169(3) -0.1310(3) 0.0268(10) Uani 1 1 d . . . . .
C24 C 0.28596(13) 0.6494(3) 0.2595(3) 0.0260(10) Uani 1 1 d . . . . .
C25 C 0.29270(13) 0.4276(3) 0.2783(3) 0.0282(10) Uani 1 1 d . . . . .
H25 H 0.315722 0.441846 0.241714 0.034 Uiso 1 1 calc R . . . .
C26 C 0.28020(15) 0.3419(3) 0.1319(3) 0.0340(11) Uani 1 1 d . . . . .
H26 H 0.304013 0.352327 0.097933 0.041 Uiso 1 1 calc R . . . .
C27 C 0.15245(13) 0.5817(3) 0.6658(3) 0.0318(11) Uani 1 1 d . . . . .
C28 C 0.23900(12) 0.4750(2) 0.5350(3) 0.0243(9) Uani 1 1 d . . . . .
C29 C 0.16764(13) 0.5244(3) -0.0558(3) 0.0301(10) Uani 1 1 d . . . . .
C30 C 0.36183(12) 0.5831(3) -0.0659(3) 0.0288(10) Uani 1 1 d . . . . .
H30 H 0.368915 0.554315 -0.128565 0.035 Uiso 1 1 calc R . . . .
C31 C 0.33472(13) 0.3988(3) -0.1341(3) 0.0282(10) Uani 1 1 d . . . . .
C32 C 0.25182(13) 0.5766(3) 0.6648(3) 0.0284(10) Uani 1 1 d . . . . .
C33 C 0.19007(12) 0.3712(3) 0.4508(3) 0.0250(10) Uani 1 1 d . . . . .
C34 C 0.20580(13) 0.4183(3) -0.1441(3) 0.0309(11) Uani 1 1 d . . . . .
H34 H 0.208945 0.373123 -0.191017 0.037 Uiso 1 1 calc R . . . .
C35 C 0.21420(13) 0.5954(3) 0.6797(3) 0.0273(10) Uani 1 1 d . . . . .
C36 C 0.30173(12) 0.4862(3) 0.5926(3) 0.0282(10) Uani 1 1 d . . . . .
C37 C 0.24704(13) 0.6750(3) 0.4227(3) 0.0293(10) Uani 1 1 d . . . . .
H37 H 0.224015 0.670394 0.463848 0.035 Uiso 1 1 calc R . . . .
C38 C 0.19331(13) 0.6402(3) 0.0275(3) 0.0286(10) Uani 1 1 d . . . . .
H38 H 0.213538 0.667120 0.049831 0.034 Uiso 1 1 calc R . . . .
C39 C 0.31485(13) 0.4086(3) 0.5519(3) 0.0304(10) Uani 1 1 d . . . . .
H39 H 0.298622 0.371998 0.524458 0.036 Uiso 1 1 calc R . . . .
C40 C 0.14568(13) 0.3870(3) 0.5941(3) 0.0328(11) Uani 1 1 d . . . . .
H40 H 0.134654 0.411599 0.656363 0.039 Uiso 1 1 calc R . . . .
C41 C 0.17261(13) 0.4512(3) -0.1171(3) 0.0311(11) Uani 1 1 d . . . . .
H41 H 0.152156 0.425221 -0.139328 0.037 Uiso 1 1 calc R . . . .
C42 C 0.32454(14) 0.3311(3) -0.1901(3) 0.0321(11) Uani 1 1 d . . . . .
C43 C 0.32597(13) 0.5355(3) 0.6411(3) 0.0317(11) Uani 1 1 d . . . . .
C44 C 0.11696(13) 0.5684(3) 0.6370(3) 0.0338(11) Uani 1 1 d . . . . .
H44 H 0.111487 0.523820 0.594314 0.041 Uiso 1 1 calc R . . . .
C45 C 0.37174(13) 0.3915(3) -0.1201(3) 0.0311(10) Uani 1 1 d . . . . .
H45 H 0.383568 0.431243 -0.082975 0.037 Uiso 1 1 calc R . . . .
C46 C 0.38313(13) 0.6420(3) -0.0286(3) 0.0316(11) Uani 1 1 d . . . . .
C47 C 0.25667(15) 0.2957(3) 0.0845(4) 0.0389(13) Uani 1 1 d . . . . .
H47 H 0.264165 0.274579 0.017450 0.047 Uiso 1 1 calc R . . . .
C48 C 0.31437(13) 0.6871(3) 0.3042(3) 0.0288(10) Uani 1 1 d . . . . .
H48 H 0.337796 0.691278 0.265151 0.035 Uiso 1 1 calc R . . . .
C49 C 0.21109(14) 0.3104(3) 0.2301(3) 0.0317(11) Uani 1 1 d . . . . .
H49 H 0.186921 0.300377 0.261674 0.038 Uiso 1 1 calc R . . . .
C50 C 0.27488(15) 0.7133(3) 0.4615(3) 0.0348(12) Uani 1 1 d . . . . .
H50 H 0.271161 0.736676 0.528457 0.042 Uiso 1 1 calc R . . . .
C51 C 0.30892(15) 0.7176(3) 0.4015(4) 0.0365(12) Uani 1 1 d . . . . .
H51 H 0.328618 0.742170 0.429213 0.044 Uiso 1 1 calc R . . . .
C52 C 0.35038(13) 0.3847(3) 0.5508(3) 0.0359(11) Uani 1 1 d . . . . .
H52 H 0.358434 0.332386 0.522761 0.043 Uiso 1 1 calc R . . . .
C53 C 0.22198(15) 0.2796(3) 0.1333(4) 0.0371(12) Uani 1 1 d . . . . .
H53 H 0.205727 0.247328 0.100022 0.045 Uiso 1 1 calc R . . . .
C54 C 0.38899(14) 0.3228(3) -0.1642(4) 0.0349(11) Uani 1 1 d . . . . .
C55 C 0.15313(14) 0.6519(3) 0.7253(3) 0.0332(11) Uani 1 1 d . . . . .
C56 C 0.13019(14) 0.6422(3) 0.0068(4) 0.0381(12) Uani 1 1 d . . . . .
H56 H 0.107188 0.668755 0.018232 0.046 Uiso 1 1 calc R . . . .
C57 C 0.31237(14) 0.6061(3) 0.7005(4) 0.0358(12) Uani 1 1 d . . . . .
H57 H 0.328732 0.641285 0.729477 0.043 Uiso 1 1 calc R . . . .
C58 C 0.13153(13) 0.3187(3) 0.5519(4) 0.0339(11) Uani 1 1 d . . . . .
C59 C 0.16059(14) 0.6805(3) 0.0378(3) 0.0347(11) Uani 1 1 d . . . . .
H59 H 0.158503 0.734903 0.066179 0.042 Uiso 1 1 calc R . . . .
C60 C 0.27655(14) 0.6233(3) 0.7157(3) 0.0339(11) Uani 1 1 d . . . . .
H60 H 0.267675 0.666995 0.760912 0.041 Uiso 1 1 calc R . . . .
C61 C 0.13379(14) 0.5661(3) -0.0402(4) 0.0372(12) Uani 1 1 d . . . . .
H61 H 0.113235 0.540864 -0.062717 0.045 Uiso 1 1 calc R . . . .
C62 C 0.09178(15) 0.6265(3) 0.6774(4) 0.0434(13) Uani 1 1 d . . . . .
C63 C 0.37456(14) 0.4375(3) 0.5910(4) 0.0408(12) Uani 1 1 d . . . . .
H63 H 0.399375 0.422344 0.587359 0.049 Uiso 1 1 calc R . . . .
C64 C 0.36259(14) 0.5114(3) 0.6357(4) 0.0412(12) Uani 1 1 d . . . . .
H64 H 0.379204 0.546684 0.663502 0.049 Uiso 1 1 calc R . . . .
C65 C 0.40575(18) 0.5114(4) 0.2099(5) 0.0695(19) Uani 1 1 d . . . . .
H65 H 0.397444 0.565761 0.184544 0.083 Uiso 1 1 calc R . . . .
C66 C 0.11756(19) 0.5678(5) 0.2779(6) 0.081(2) Uani 1 1 d . . . . .
H66 H 0.130970 0.598030 0.217836 0.097 Uiso 1 1 calc R . . . .
C67 C 0.08368(19) 0.2685(5) 0.7421(4) 0.088(3) Uani 1 1 d . . . . .
H67A H 0.104497 0.244122 0.769228 0.132 Uiso 1 1 calc GR . . . .
H67B H 0.061459 0.239442 0.771151 0.132 Uiso 1 1 calc GR . . . .
H67C H 0.081656 0.327523 0.760691 0.132 Uiso 1 1 calc GR . . . .
C68B C 0.4425(3) 0.1943(6) -0.1010(8) 0.0457(8) Uani 0.596(8) 1 d . U P A 2
H68A H 0.426464 0.193348 -0.035251 0.069 Uiso 0.596(8) 1 calc GR . P A 2
H68B H 0.467730 0.187762 -0.088965 0.069 Uiso 0.596(8) 1 calc GR . P A 2
H68C H 0.436035 0.148610 -0.144276 0.069 Uiso 0.596(8) 1 calc GR . P A 2
C69 C 0.05097(18) 0.3021(5) 0.5471(7) 0.097(3) Uani 1 1 d . . . . .
H69A H 0.046011 0.358450 0.573770 0.146 Uiso 1 1 calc GR . . . .
H69B H 0.029597 0.266986 0.566731 0.146 Uiso 1 1 calc GR . . . .
H69C H 0.056572 0.304055 0.472168 0.146 Uiso 1 1 calc GR . . . .
C70B C 0.4619(3) 0.3820(6) -0.1319(8) 0.0459(9) Uani 0.596(8) 1 d . U P A 2
H70A H 0.461077 0.425061 -0.184290 0.069 Uiso 0.596(8) 1 calc GR . P A 2
H70B H 0.487148 0.366807 -0.128456 0.069 Uiso 0.596(8) 1 calc GR . P A 2
H70C H 0.450706 0.403352 -0.065150 0.069 Uiso 0.596(8) 1 calc GR . P A 2
C71 C 0.0967(2) 0.1489(4) 0.5595(7) 0.115(3) Uani 1 1 d . . . . .
H71A H 0.100850 0.146448 0.484425 0.173 Uiso 1 1 calc GR . . . .
H71B H 0.074947 0.116602 0.585243 0.173 Uiso 1 1 calc GR . . . .
H71C H 0.117688 0.125536 0.586791 0.173 Uiso 1 1 calc GR . . . .
C72B C 0.0335(5) 0.5288(11) 0.5894(14) 0.0708(13) Uani 0.459(10) 1 d . U P B 2
H72A H 0.055094 0.512264 0.542464 0.106 Uiso 0.459(10) 1 calc GR . P B 2
H72B H 0.012995 0.535739 0.550912 0.106 Uiso 0.459(10) 1 calc GR . P B 2
H72C H 0.027639 0.485751 0.641843 0.106 Uiso 0.459(10) 1 calc GR . P B 2
C73B C 0.4551(3) 0.2515(7) -0.2955(7) 0.0470(8) Uani 0.596(8) 1 d . U P A 2
H73A H 0.445152 0.195824 -0.303826 0.071 Uiso 0.596(8) 1 calc GR . P A 2
H73B H 0.481623 0.248480 -0.303559 0.071 Uiso 0.596(8) 1 calc GR . P A 2
H73C H 0.447676 0.288773 -0.347682 0.071 Uiso 0.596(8) 1 calc GR . P A 2
C74B C 0.0416(4) 0.7138(10) 0.5471(14) 0.0683(10) Uani 0.459(10) 1 d . U P B 2
H74A H 0.051932 0.767334 0.563733 0.102 Uiso 0.459(10) 1 calc GR . P B 2
H74B H 0.016338 0.721837 0.535959 0.102 Uiso 0.459(10) 1 calc GR . P B 2
H74C H 0.055650 0.691190 0.484690 0.102 Uiso 0.459(10) 1 calc GR . P B 2
C75B C 0.4207(3) 0.7484(8) -0.1986(10) 0.0440(8) Uani 0.459(5) 1 d . U P C 2
H75A H 0.414638 0.711490 -0.252969 0.066 Uiso 0.459(5) 1 calc GR . P C 2
H75B H 0.442976 0.779037 -0.223316 0.066 Uiso 0.459(5) 1 calc GR . P C 2
H75C H 0.400791 0.787739 -0.179634 0.066 Uiso 0.459(5) 1 calc GR . P C 2
C76B C 0.4587(3) 0.6883(8) -0.0006(9) 0.0449(8) Uani 0.459(5) 1 d . U P C 2
H76A H 0.446107 0.702934 0.067504 0.067 Uiso 0.459(5) 1 calc GR . P C 2
H76B H 0.477784 0.729123 -0.021873 0.067 Uiso 0.459(5) 1 calc GR . P C 2
H76C H 0.469495 0.632881 0.001893 0.067 Uiso 0.459(5) 1 calc GR . P C 2
C77B C 0.0141(4) 0.6210(12) 0.7893(12) 0.0697(10) Uani 0.459(10) 1 d . U P B 2
H77A H 0.014113 0.561784 0.807082 0.105 Uiso 0.459(10) 1 calc GR . P B 2
H77B H -0.010793 0.639253 0.785990 0.105 Uiso 0.459(10) 1 calc GR . P B 2
H77C H 0.024250 0.653215 0.841752 0.105 Uiso 0.459(10) 1 calc GR . P B 2
C78B C 0.4467(3) 0.6136(7) -0.1991(9) 0.0453(8) Uani 0.459(5) 1 d . U P C 2
H78A H 0.446567 0.556519 -0.172970 0.068 Uiso 0.459(5) 1 calc GR . P C 2
H78B H 0.471609 0.629911 -0.225693 0.068 Uiso 0.459(5) 1 calc GR . P C 2
H78C H 0.431625 0.616666 -0.254344 0.068 Uiso 0.459(5) 1 calc GR . P C 2
C75A C 0.4179(3) 0.7863(6) -0.1548(8) 0.0446(8) Uani 0.541(5) 1 d . U P C 1
H75D H 0.404193 0.773813 -0.211384 0.067 Uiso 0.541(5) 1 calc GR . P C 1
H75E H 0.440801 0.813386 -0.181938 0.067 Uiso 0.541(5) 1 calc GR . P C 1
H75F H 0.403561 0.823379 -0.105757 0.067 Uiso 0.541(5) 1 calc GR . P C 1
C76A C 0.4466(3) 0.7531(6) 0.0153(8) 0.0447(8) Uani 0.541(5) 1 d . U P C 1
H76D H 0.434574 0.807450 0.021778 0.067 Uiso 0.541(5) 1 calc GR . P C 1
H76E H 0.472763 0.760883 -0.004184 0.067 Uiso 0.541(5) 1 calc GR . P C 1
H76F H 0.442078 0.723786 0.081161 0.067 Uiso 0.541(5) 1 calc GR . P C 1
C78A C 0.4597(3) 0.6040(6) -0.1242(8) 0.0461(8) Uani 0.541(5) 1 d . U P C 1
H78D H 0.467491 0.580692 -0.062043 0.069 Uiso 0.541(5) 1 calc GR . P C 1
H78E H 0.480922 0.625749 -0.169038 0.069 Uiso 0.541(5) 1 calc GR . P C 1
H78F H 0.448200 0.560413 -0.160385 0.069 Uiso 0.541(5) 1 calc GR . P C 1
C74A C 0.0345(3) 0.7338(8) 0.5996(12) 0.0680(9) Uani 0.541(10) 1 d . U P B 1
H74D H 0.034369 0.778835 0.649828 0.102 Uiso 0.541(10) 1 calc GR . P B 1
H74E H 0.010893 0.731188 0.575115 0.102 Uiso 0.541(10) 1 calc GR . P B 1
H74F H 0.053533 0.744356 0.541577 0.102 Uiso 0.541(10) 1 calc GR . P B 1
C72A C 0.0244(4) 0.5539(9) 0.6054(12) 0.0699(10) Uani 0.541(10) 1 d . U P B 1
H72D H 0.036631 0.545007 0.535322 0.105 Uiso 0.541(10) 1 calc GR . P B 1
H72E H -0.001488 0.564338 0.603763 0.105 Uiso 0.541(10) 1 calc GR . P B 1
H72F H 0.027178 0.504357 0.646828 0.105 Uiso 0.541(10) 1 calc GR . P B 1
C77A C 0.0169(3) 0.6782(10) 0.7761(10) 0.0697(9) Uani 0.541(10) 1 d . U P B 1
H77D H 0.025832 0.653138 0.835679 0.104 Uiso 0.541(10) 1 calc GR . P B 1
H77E H -0.008732 0.664145 0.777112 0.104 Uiso 0.541(10) 1 calc GR . P B 1
H77F H 0.019655 0.738729 0.778590 0.104 Uiso 0.541(10) 1 calc GR . P B 1
C70A C 0.4606(4) 0.3682(9) -0.0810(12) 0.0457(9) Uani 0.404(8) 1 d . U P A 1
H70D H 0.453562 0.425339 -0.094947 0.069 Uiso 0.404(8) 1 calc GR . P A 1
H70E H 0.487008 0.362533 -0.097005 0.069 Uiso 0.404(8) 1 calc GR . P A 1
H70F H 0.453003 0.355330 -0.008359 0.069 Uiso 0.404(8) 1 calc GR . P A 1
C73A C 0.4622(4) 0.3038(10) -0.2994(10) 0.0470(9) Uani 0.404(8) 1 d . U P A 1
H73D H 0.446741 0.283579 -0.348565 0.071 Uiso 0.404(8) 1 calc GR . P A 1
H73E H 0.484686 0.271388 -0.306487 0.071 Uiso 0.404(8) 1 calc GR . P A 1
H73F H 0.467974 0.362595 -0.313120 0.071 Uiso 0.404(8) 1 calc GR . P A 1
C68A C 0.4372(4) 0.2088(9) -0.0570(12) 0.0452(9) Uani 0.404(8) 1 d . U P A 1
H68D H 0.425812 0.232140 0.008512 0.068 Uiso 0.404(8) 1 calc GR . P A 1
H68E H 0.462150 0.192267 -0.051350 0.068 Uiso 0.404(8) 1 calc GR . P A 1
H68F H 0.423386 0.160014 -0.073985 0.068 Uiso 0.404(8) 1 calc GR . P A 1

loop_
_atom_site_aniso_label
_atom_site_aniso_U_11
_atom_site_aniso_U_22
_atom_site_aniso_U_33
_atom_site_aniso_U_23
_atom_site_aniso_U_13
_atom_site_aniso_U_12
S1 0.0267(6) 0.0304(6) 0.0331(6) 0.0010(5) -0.0085(5) -0.0033(5)
S2 0.0373(7) 0.0282(6) 0.0284(6) -0.0061(5) -0.0039(5) -0.0002(5)
S3 0.0332(7) 0.0310(6) 0.0313(6) 0.0004(5) -0.0080(5) -0.0070(5)
S4 0.0451(8) 0.0293(6) 0.0294(6) -0.0051(5) -0.0068(5) 0.0046(6)
S5 0.0431(8) 0.0331(7) 0.0396(7) -0.0076(5) -0.0030(6) 0.0094(6)
S6 0.0447(9) 0.0446(8) 0.0373(7) -0.0024(6) 0.0007(6) 0.0155(6)
Si1 0.0288(8) 0.0422(8) 0.0511(9) 0.0090(6) -0.0028(6) -0.0059(6)
Si2 0.0352(8) 0.0465(8) 0.0504(9) 0.0018(7) -0.0004(7) 0.0122(7)
Si3 0.0385(9) 0.0566(10) 0.0383(8) 0.0048(7) -0.0047(7) -0.0176(8)
Cl1 0.0625(12) 0.1038(14) 0.0697(11) 0.0089(10) -0.0043(9) -0.0046(10)
Si4 0.0315(10) 0.0734(12) 0.0929(14) -0.0092(10) 0.0002(9) 0.0103(9)
Cl2 0.0636(13) 0.1455(19) 0.0647(12) 0.0072(11) -0.0046(9) -0.0154(13)
Cl3 0.0830(15) 0.195(3) 0.0583(12) 0.0145(13) -0.0111(10) 0.0481(16)
Cl4 0.0492(13) 0.1151(18) 0.171(2) -0.0122(16) 0.0136(13) -0.0240(12)
Cl5 0.0620(15) 0.188(3) 0.153(2) 0.058(2) -0.0356(15) 0.0032(16)
Cl6 0.111(2) 0.0715(15) 0.344(5) 0.042(2) -0.107(3) -0.0076(15)
C1 0.031(3) 0.020(2) 0.023(2) 0.0018(17) -0.0014(18) 0.0041(19)
C2 0.022(2) 0.022(2) 0.024(2) 0.0021(17) -0.0030(17) -0.0019(18)
C3 0.025(2) 0.021(2) 0.024(2) 0.0009(17) -0.0080(18) 0.0006(18)
C4 0.030(3) 0.025(2) 0.019(2) 0.0003(17) -0.0071(18) 0.0017(19)
C5 0.027(2) 0.020(2) 0.025(2) 0.0053(17) -0.0064(18) 0.0033(18)
C6 0.031(3) 0.022(2) 0.021(2) 0.0024(17) -0.0067(18) 0.0024(19)
C7 0.032(3) 0.022(2) 0.023(2) 0.0050(17) 0.0010(19) 0.0035(19)
C8 0.024(2) 0.025(2) 0.024(2) 0.0047(17) -0.0052(18) -0.0031(19)
C9 0.028(3) 0.024(2) 0.023(2) 0.0008(17) -0.0082(18) 0.0057(19)
C10 0.025(3) 0.029(2) 0.022(2) 0.0027(18) -0.0024(18) 0.0003(19)
C11 0.027(3) 0.028(2) 0.025(2) 0.0027(18) -0.0094(19) -0.0018(19)
C12 0.024(2) 0.023(2) 0.031(2) 0.0014(18) -0.0058(19) -0.0029(18)
C13 0.033(3) 0.024(2) 0.023(2) 0.0017(17) -0.0033(19) -0.002(2)
C14 0.024(2) 0.031(2) 0.025(2) 0.0001(18) -0.0024(18) 0.0024(19)
C15 0.023(2) 0.021(2) 0.023(2) 0.0032(17) -0.0079(18) -0.0013(18)
C16 0.024(2) 0.021(2) 0.033(2) 0.0038(18) -0.0087(19) 0.0006(18)
C17 0.030(3) 0.027(2) 0.022(2) 0.0039(17) -0.0054(19) -0.0036(19)
C18 0.025(3) 0.024(2) 0.031(2) 0.0044(18) -0.0068(19) 0.0007(19)
C19 0.027(2) 0.022(2) 0.022(2) 0.0054(17) -0.0060(18) 0.0013(18)
C20 0.038(3) 0.019(2) 0.023(2) 0.0034(17) -0.009(2) 0.0024(19)
C21 0.026(2) 0.027(2) 0.024(2) 0.0035(18) -0.0064(18) -0.0054(19)
C22 0.025(2) 0.024(2) 0.021(2) 0.0027(17) -0.0048(18) -0.0008(18)
C23 0.039(3) 0.022(2) 0.018(2) -0.0008(17) -0.0014(19) -0.003(2)
C24 0.038(3) 0.019(2) 0.023(2) 0.0037(17) -0.010(2) 0.0025(19)
C25 0.032(3) 0.023(2) 0.030(3) 0.0034(18) -0.004(2) 0.003(2)
C26 0.047(3) 0.027(2) 0.027(2) 0.0050(19) -0.004(2) 0.004(2)
C27 0.035(3) 0.032(3) 0.028(2) 0.0070(19) -0.003(2) 0.001(2)
C28 0.027(3) 0.019(2) 0.028(2) 0.0018(17) -0.0053(18) -0.0008(18)
C29 0.032(3) 0.034(3) 0.026(2) -0.0004(19) -0.009(2) -0.001(2)
C30 0.027(3) 0.025(2) 0.034(3) 0.0009(19) -0.003(2) 0.003(2)
C31 0.033(3) 0.021(2) 0.031(3) -0.0032(18) -0.005(2) 0.000(2)
C32 0.036(3) 0.027(2) 0.025(2) 0.0022(18) -0.010(2) 0.002(2)
C33 0.031(3) 0.025(2) 0.021(2) 0.0010(17) -0.0086(18) 0.0007(19)
C34 0.038(3) 0.026(2) 0.029(2) -0.0075(19) -0.008(2) -0.003(2)
C35 0.037(3) 0.021(2) 0.024(2) -0.0023(17) -0.0069(19) 0.003(2)
C36 0.029(3) 0.031(2) 0.026(2) 0.0053(19) -0.0094(19) -0.003(2)
C37 0.038(3) 0.026(2) 0.024(2) 0.0006(18) -0.005(2) 0.001(2)
C38 0.036(3) 0.030(2) 0.023(2) -0.0038(18) -0.012(2) 0.003(2)
C39 0.033(3) 0.031(2) 0.029(2) 0.0045(19) -0.012(2) 0.000(2)
C40 0.034(3) 0.037(3) 0.029(2) -0.002(2) -0.009(2) -0.001(2)
C41 0.029(3) 0.033(3) 0.032(3) 0.0041(19) -0.008(2) -0.011(2)
C42 0.039(3) 0.025(2) 0.031(3) 0.0021(19) -0.003(2) 0.000(2)
C43 0.032(3) 0.037(3) 0.027(2) 0.006(2) -0.010(2) -0.005(2)
C44 0.033(3) 0.038(3) 0.030(3) 0.000(2) -0.003(2) 0.003(2)
C45 0.030(3) 0.034(3) 0.030(2) 0.0009(19) -0.003(2) 0.002(2)
C46 0.030(3) 0.027(2) 0.037(3) 0.008(2) -0.002(2) 0.001(2)
C47 0.059(4) 0.030(3) 0.026(3) 0.0021(19) -0.002(2) 0.002(2)
C48 0.032(3) 0.028(2) 0.026(2) -0.0006(18) -0.0034(19) -0.003(2)
C49 0.036(3) 0.032(3) 0.028(2) -0.0011(19) -0.010(2) -0.001(2)
C50 0.054(3) 0.030(3) 0.020(2) -0.0007(19) -0.006(2) 0.001(2)
C51 0.048(3) 0.031(3) 0.033(3) -0.001(2) -0.017(2) -0.008(2)
C52 0.036(3) 0.041(3) 0.030(3) 0.002(2) -0.003(2) 0.009(2)
C53 0.051(4) 0.030(3) 0.033(3) 0.000(2) -0.016(2) -0.005(2)
C54 0.036(3) 0.035(3) 0.033(3) 0.003(2) 0.000(2) 0.006(2)
C55 0.040(3) 0.034(3) 0.025(2) 0.0028(19) -0.004(2) 0.008(2)
C56 0.032(3) 0.045(3) 0.038(3) -0.002(2) -0.009(2) 0.013(2)
C57 0.039(3) 0.034(3) 0.038(3) 0.000(2) -0.017(2) -0.006(2)
C58 0.031(3) 0.038(3) 0.033(3) 0.004(2) -0.005(2) -0.005(2)
C59 0.041(3) 0.038(3) 0.025(2) -0.005(2) -0.007(2) 0.011(2)
C60 0.045(3) 0.034(3) 0.024(2) -0.0010(19) -0.010(2) -0.005(2)
C61 0.028(3) 0.044(3) 0.040(3) 0.005(2) -0.009(2) 0.001(2)
C62 0.043(3) 0.047(3) 0.039(3) 0.001(2) -0.002(2) 0.007(3)
C63 0.029(3) 0.058(3) 0.036(3) 0.004(2) -0.008(2) 0.005(3)
C64 0.040(3) 0.046(3) 0.039(3) 0.004(2) -0.011(2) -0.009(3)
C65 0.053(4) 0.059(4) 0.097(5) 0.038(4) -0.010(4) 0.006(3)
C66 0.058(5) 0.101(6) 0.084(5) 0.042(4) -0.012(4) 0.014(4)
C67 0.067(5) 0.159(7) 0.037(4) 0.004(4) -0.004(3) -0.051(5)
C68B 0.0362(17) 0.0471(14) 0.0523(16) 0.0024(14) -0.0013(17) 0.0116(15)
C69 0.039(4) 0.142(8) 0.116(7) 0.048(5) -0.028(4) -0.026(5)
C70B 0.0363(17) 0.0480(14) 0.0517(17) 0.0029(14) -0.0007(16) 0.0100(13)
C71 0.097(7) 0.069(5) 0.163(9) -0.008(5) 0.043(6) -0.049(5)
C72B 0.036(3) 0.0747(18) 0.099(3) -0.0126(17) 0.000(3) 0.010(2)
C73B 0.0385(17) 0.0486(17) 0.0517(13) 0.0014(12) 0.0016(15) 0.0123(16)
C74B 0.0324(18) 0.0760(18) 0.0943(19) -0.0078(15) -0.0014(17) 0.0108(17)
C75B 0.0329(17) 0.0454(16) 0.0524(16) 0.0106(13) -0.0020(15) -0.0059(15)
C76B 0.0307(16) 0.0487(17) 0.0549(16) 0.0098(14) -0.0046(12) -0.0078(16)
C77B 0.0350(18) 0.076(2) 0.0949(18) -0.0091(15) 0.0028(15) 0.0095(18)
C78B 0.0335(17) 0.0450(15) 0.0551(16) 0.0065(13) 0.0020(15) -0.0061(14)
C75A 0.0333(17) 0.0447(15) 0.0544(17) 0.0110(14) -0.0014(15) -0.0057(15)
C76A 0.0318(17) 0.0473(16) 0.0544(16) 0.0066(12) -0.0033(13) -0.0090(15)
C78A 0.0330(17) 0.0449(15) 0.0577(17) 0.0079(13) 0.0027(16) -0.0043(12)
C74A 0.0325(18) 0.0751(16) 0.094(2) -0.0082(16) -0.0021(17) 0.0104(16)
C72A 0.035(2) 0.0750(17) 0.098(2) -0.0115(16) -0.0002(19) 0.0098(18)
C77A 0.0352(18) 0.076(2) 0.0946(18) -0.0098(14) 0.0027(15) 0.0101(18)
C70A 0.0358(17) 0.0477(15) 0.0519(16) 0.0021(14) -0.0009(16) 0.0107(15)
C73A 0.0381(18) 0.0493(18) 0.0515(13) 0.0019(13) 0.0015(14) 0.0111(17)
C68A 0.0360(18) 0.0469(15) 0.0511(16) 0.0019(13) -0.0001(17) 0.0118(15)

loop_
_atom_type_symbol
_atom_type_description
_atom_type_scat_dispersion_real
_atom_type_scat_dispersion_imag
_atom_type_scat_source
C C 0.0033 0.0016 'International Tables Vol C Tables 4.2.6.8 and 6.1.1.4'
H H 0.0000 0.0000 'International Tables Vol C Tables 4.2.6.8 and 6.1.1.4'
Cl Cl 0.1484 0.1585 'International Tables Vol C Tables 4.2.6.8 and 6.1.1.4'
S S 0.1246 0.1234 'International Tables Vol C Tables 4.2.6.8 and 6.1.1.4'
Si Si 0.0817 0.0704 'International Tables Vol C Tables 4.2.6.8 and 6.1.1.4'

loop_
_geom_angle_atom_site_label_1
_geom_angle_atom_site_label_2
_geom_angle_atom_site_label_3
_geom_angle
_geom_angle_site_symmetry_1
_geom_angle_site_symmetry_3
_geom_angle_publ_flag
C46 S1 C15 93.2(2) . . ?
C42 S2 C23 89.3(2) . . ?
C58 S3 C33 93.3(2) . . ?
C55 S4 C35 89.6(2) . . ?
C42 S5 C54 91.4(2) . . ?
C55 S6 C62 91.6(2) . . ?
C46 Si1 C78B 106.5(4) . . ?
C46 Si1 C76A 107.4(3) . . ?
C75B Si1 C46 110.0(4) . . ?
C75B Si1 C78B 79.2(6) . . ?
C76B Si1 C46 110.0(4) . . ?
C76B Si1 C75B 135.7(6) . . ?
C76B Si1 C78B 106.7(6) . . ?
C75A Si1 C46 108.5(4) . . ?
C75A Si1 C76A 89.1(5) . . ?
C78A Si1 C46 108.9(3) . . ?
C78A Si1 C75A 132.4(5) . . ?
C78A Si1 C76A 106.4(5) . . ?
C54 Si2 C73B 108.0(3) . . ?
C54 Si2 C70A 109.9(4) . . ?
C54 Si2 C73A 108.7(5) . . ?
C54 Si2 C68A 105.8(5) . . ?
C68B Si2 C54 113.0(4) . . ?
C68B Si2 C73B 94.4(5) . . ?
C70B Si2 C54 108.0(3) . . ?
C70B Si2 C68B 120.1(5) . . ?
C70B Si2 C73B 112.3(4) . . ?
C70A Si2 C68A 88.7(7) . . ?
C73A Si2 C70A 106.0(6) . . ?
C73A Si2 C68A 134.6(7) . . ?
C67 Si3 C58 106.8(3) . . ?
C67 Si3 C69 110.8(4) . . ?
C67 Si3 C71 112.2(4) . . ?
C69 Si3 C58 108.9(3) . . ?
C71 Si3 C58 109.0(3) . . ?
C71 Si3 C69 109.0(4) . . ?
C62 Si4 C72B 102.3(5) . . ?
C62 Si4 C74B 107.6(5) . . ?
C62 Si4 C77B 107.2(5) . . ?
C74B Si4 C72B 100.6(8) . . ?
C74B Si4 C77B 134.6(8) . . ?
C77B Si4 C72B 99.4(7) . . ?
C74A Si4 C62 112.6(5) . . ?
C74A Si4 C77A 87.3(8) . . ?
C72A Si4 C62 115.9(5) . . ?
C72A Si4 C74A 113.5(7) . . ?
C72A Si4 C77A 114.9(6) . . ?
C77A Si4 C62 109.3(4) . . ?
C6 C1 C31 129.2(4) . . ?
C23 C1 C6 118.2(4) . . ?
C23 C1 C31 111.7(4) . . ?
C6 C2 C8 119.4(4) . . ?
C6 C2 C22 117.1(4) . . ?
C22 C2 C8 123.2(4) . . ?
C18 C3 C28 119.9(4) . . ?
C19 C3 C18 117.7(4) . . ?
C19 C3 C28 121.7(4) . . ?
C13 C4 C11 123.4(4) . . ?
C28 C4 C11 117.7(4) . . ?
C28 C4 C13 119.0(4) . . ?
C15 C5 C24 125.4(4) . . ?
C22 C5 C15 115.2(4) . . ?
C22 C5 C24 119.3(4) . . ?
C1 C6 C16 125.6(4) . . ?
C2 C6 C1 118.4(4) . . ?
C2 C6 C16 116.0(4) . . ?
C20 C7 C25 119.5(4) . . ?
C20 C7 C26 119.7(4) . . ?
C26 C7 C25 120.7(4) . . ?
C10 C8 C2 124.3(4) . . ?
C17 C8 C2 117.9(4) . . ?
C17 C8 C10 117.6(4) . . ?
C24 C9 C14 118.9(4) . . ?
C37 C9 C14 120.6(4) . . ?
C37 C9 C24 120.4(4) . . ?
C29 C10 C8 119.3(4) . . ?
C38 C10 C8 123.2(4) . . ?
C38 C10 C29 117.2(4) . . ?
C33 C11 C4 120.1(4) . . ?
C33 C11 C40 112.8(4) . . ?
C40 C11 C4 125.9(4) . . ?
C14 C12 C22 121.8(4) . . ?
C4 C13 C27 130.8(4) . . ?
C35 C13 C4 118.1(4) . . ?
C35 C13 C27 110.4(4) . . ?
C12 C14 C9 121.5(4) . . ?
C5 C15 S1 128.3(3) . . ?
C16 C15 S1 110.1(3) . . ?
C16 C15 C5 121.6(4) . . ?
C15 C16 C6 121.5(4) . . ?
C15 C16 C30 112.8(4) . . ?
C30 C16 C6 125.0(4) . . ?
C8 C17 C23 118.6(4) . . ?
C8 C17 C34 120.6(4) . . ?
C23 C17 C34 120.8(4) . . ?
C25 C18 C3 122.3(4) . . ?
C3 C19 C20 120.0(4) . . ?
C3 C19 C33 115.3(4) . . ?
C33 C19 C20 124.6(4) . . ?
C7 C20 C19 118.9(4) . . ?
C49 C20 C7 117.2(4) . . ?
C49 C20 C19 123.9(4) . . ?
C28 C21 C36 124.2(4) . . ?
C32 C21 C28 118.4(4) . . ?
C32 C21 C36 117.2(4) . . ?
C5 C22 C2 122.1(4) . . ?
C5 C22 C12 118.4(4) . . ?
C12 C22 C2 118.9(4) . . ?
C1 C23 S2 113.9(3) . . ?
C1 C23 C17 123.4(4) . . ?
C17 C23 S2 122.7(3) . . ?
C9 C24 C5 119.5(4) . . ?
C9 C24 C48 116.7(4) . . ?
C48 C24 C5 123.8(4) . . ?
C18 C25 C7 121.3(4) . . ?
C47 C26 C7 120.5(5) . . ?
C44 C27 C13 137.0(4) . . ?
C55 C27 C13 111.2(4) . . ?
C55 C27 C44 111.3(4) . . ?
C4 C28 C3 116.8(4) . . ?
C4 C28 C21 118.9(4) . . ?
C21 C28 C3 124.1(4) . . ?
C10 C29 C41 119.4(4) . . ?
C61 C29 C10 119.4(4) . . ?
C61 C29 C41 121.0(4) . . ?
C46 C30 C16 114.0(4) . . ?
C42 C31 C1 109.2(4) . . ?
C42 C31 C45 110.1(4) . . ?
C45 C31 C1 140.4(4) . . ?
C21 C32 C35 118.4(4) . . ?
C21 C32 C60 120.7(4) . . ?
C35 C32 C60 120.8(4) . . ?
C11 C33 S3 109.8(3) . . ?
C11 C33 C19 121.8(4) . . ?
C19 C33 S3 128.3(3) . . ?
C41 C34 C17 120.4(4) . . ?
C13 C35 S4 113.5(4) . . ?
C13 C35 C32 122.7(4) . . ?
C32 C35 S4 123.8(3) . . ?
C39 C36 C21 123.2(4) . . ?
C39 C36 C43 117.1(4) . . ?
C43 C36 C21 119.5(4) . . ?
C50 C37 C9 121.0(5) . . ?
C59 C38 C10 121.7(4) . . ?
C52 C39 C36 121.9(4) . . ?
C58 C40 C11 114.6(4) . . ?
C34 C41 C29 121.1(4) . . ?
S5 C42 S2 131.2(3) . . ?
C31 C42 S2 115.7(4) . . ?
C31 C42 S5 113.0(4) . . ?
C36 C43 C57 119.4(4) . . ?
C64 C43 C36 119.7(4) . . ?
C64 C43 C57 120.8(4) . . ?
C62 C44 C27 113.3(4) . . ?
C54 C45 C31 114.8(4) . . ?
S1 C46 Si1 120.4(3) . . ?
C30 C46 S1 109.9(4) . . ?
C30 C46 Si1 129.6(4) . . ?
C26 C47 C53 120.4(5) . . ?
C51 C48 C24 121.6(5) . . ?
C53 C49 C20 122.2(5) . . ?
C37 C50 C51 119.1(4) . . ?
C48 C51 C50 121.2(4) . . ?
C39 C52 C63 119.8(5) . . ?
C49 C53 C47 119.9(5) . . ?
S5 C54 Si2 121.6(3) . . ?
C45 C54 S5 110.8(4) . . ?
C45 C54 Si2 127.6(4) . . ?
S4 C55 S6 132.0(3) . . ?
C27 C55 S4 115.2(4) . . ?
C27 C55 S6 112.7(4) . . ?
C61 C56 C59 119.6(5) . . ?
C60 C57 C43 120.7(4) . . ?
S3 C58 Si3 121.9(3) . . ?
C40 C58 S3 109.5(4) . . ?
C40 C58 Si3 128.6(4) . . ?
C38 C59 C56 120.5(4) . . ?
C57 C60 C32 120.8(5) . . ?
C56 C61 C29 121.1(5) . . ?
S6 C62 Si4 119.7(3) . . ?
C44 C62 S6 111.0(4) . . ?
C44 C62 Si4 129.3(4) . . ?
C64 C63 C52 120.1(5) . . ?
C63 C64 C43 120.9(5) . . ?
Cl1 C65 Cl2 110.0(4) . . ?
Cl1 C65 Cl4 111.4(4) . . ?
Cl2 C65 Cl4 110.1(4) . . ?
Cl3 C66 Cl5 111.6(4) . . ?
Cl6 C66 Cl3 110.4(4) . . ?
Cl6 C66 Cl5 111.8(4) . . ?

loop_
_geom_bond_atom_site_label_1
_geom_bond_atom_site_label_2
_geom_bond_distance
_geom_bond_site_symmetry_2
_geom_bond_publ_flag
S1 C15 1.742(4) . ?
S1 C46 1.735(5) . ?
S2 C23 1.748(4) . ?
S2 C42 1.717(5) . ?
S3 C33 1.743(4) . ?
S3 C58 1.740(5) . ?
S4 C35 1.755(4) . ?
S4 C55 1.711(5) . ?
S5 C42 1.714(5) . ?
S5 C54 1.742(5) . ?
S6 C55 1.726(5) . ?
S6 C62 1.742(5) . ?
Si1 C46 1.880(5) . ?
Si1 C75B 1.784(11) . ?
Si1 C76B 1.760(11) . ?
Si1 C78B 1.935(12) . ?
Si1 C75A 1.859(10) . ?
Si1 C76A 1.944(10) . ?
Si1 C78A 1.824(10) . ?
Si2 C54 1.869(5) . ?
Si2 C68B 1.807(10) . ?
Si2 C70B 1.791(10) . ?
Si2 C73B 1.873(9) . ?
Si2 C70A 1.929(14) . ?
Si2 C73A 1.889(13) . ?
Si2 C68A 1.952(15) . ?
Si3 C58 1.860(5) . ?
Si3 C67 1.843(6) . ?
Si3 C69 1.851(7) . ?
Si3 C71 1.848(8) . ?
Cl1 C65 1.739(7) . ?
Si4 C62 1.869(6) . ?
Si4 C72B 2.031(17) . ?
Si4 C74B 1.911(16) . ?
Si4 C77B 1.925(15) . ?
Si4 C74A 1.773(13) . ?
Si4 C72A 1.715(14) . ?
Si4 C77A 1.833(12) . ?
Cl2 C65 1.745(7) . ?
Cl3 C66 1.734(8) . ?
Cl4 C65 1.746(7) . ?
Cl5 C66 1.746(7) . ?
Cl6 C66 1.731(7) . ?
C1 C6 1.438(6) . ?
C1 C23 1.379(6) . ?
C1 C31 1.467(6) . ?
C2 C6 1.413(6) . ?
C2 C8 1.456(6) . ?
C2 C22 1.454(6) . ?
C3 C18 1.434(6) . ?
C3 C19 1.420(6) . ?
C3 C28 1.465(6) . ?
C4 C11 1.435(6) . ?
C4 C13 1.434(6) . ?
C4 C28 1.410(6) . ?
C5 C15 1.437(6) . ?
C5 C22 1.416(6) . ?
C5 C24 1.453(6) . ?
C6 C16 1.438(6) . ?
C7 C20 1.412(6) . ?
C7 C25 1.419(6) . ?
C7 C26 1.418(6) . ?
C8 C10 1.446(6) . ?
C8 C17 1.408(6) . ?
C9 C14 1.425(6) . ?
C9 C24 1.417(6) . ?
C9 C37 1.408(6) . ?
C10 C29 1.422(6) . ?
C10 C38 1.419(6) . ?
C11 C33 1.383(6) . ?
C11 C40 1.426(6) . ?
C12 C14 1.344(6) . ?
C12 C22 1.436(6) . ?
C13 C27 1.459(6) . ?
C13 C35 1.392(6) . ?
C15 C16 1.377(6) . ?
C16 C30 1.437(6) . ?
C17 C23 1.424(6) . ?
C17 C34 1.434(6) . ?
C18 C25 1.346(6) . ?
C19 C20 1.457(6) . ?
C19 C33 1.445(6) . ?
C20 C49 1.404(6) . ?
C21 C28 1.449(6) . ?
C21 C32 1.413(6) . ?
C21 C36 1.449(6) . ?
C24 C48 1.417(6) . ?
C26 C47 1.365(7) . ?
C27 C44 1.441(6) . ?
C27 C55 1.376(6) . ?
C29 C41 1.426(6) . ?
C29 C61 1.416(6) . ?
C30 C46 1.370(6) . ?
C31 C42 1.398(6) . ?
C31 C45 1.421(6) . ?
C32 C35 1.419(6) . ?
C32 C60 1.426(6) . ?
C34 C41 1.345(6) . ?
C36 C39 1.418(6) . ?
C36 C43 1.419(6) . ?
C37 C50 1.365(6) . ?
C38 C59 1.369(6) . ?
C39 C52 1.375(6) . ?
C40 C58 1.369(6) . ?
C43 C57 1.430(7) . ?
C43 C64 1.409(7) . ?
C44 C62 1.377(7) . ?
C45 C54 1.365(6) . ?
C47 C53 1.384(7) . ?
C48 C51 1.361(6) . ?
C49 C53 1.373(7) . ?
C50 C51 1.397(7) . ?
C52 C63 1.395(7) . ?
C56 C59 1.399(7) . ?
C56 C61 1.368(7) . ?
C57 C60 1.349(7) . ?
C63 C64 1.371(7) . ?

loop_
_smtbx_masks_void_nr
_smtbx_masks_void_average_x
_smtbx_masks_void_average_y
_smtbx_masks_void_average_z
_smtbx_masks_void_volume
_smtbx_masks_void_count_electrons
_smtbx_masks_void_content
1 0.000 0.000 0.500 234.1 40.2 ?
2 0.000 0.500 0.000 234.1 40.2 ?
3 0.050 0.112 0.845 10.1 0.0 ?
4 0.050 0.388 0.345 10.1 0.0 ?
5 0.500 0.500 0.500 170.6 43.0 ?
6 0.500 1.000 0.000 170.6 43.0 ?
7 0.500 0.000 0.500 11.3 0.0 ?
8 0.500 0.500 0.000 11.3 0.0 ?
9 0.950 0.612 0.655 10.1 0.0 ?
10 0.950 0.888 0.155 10.1 0.0 ?
